data_7119336
loop_
_publ_author_name
'Yoshida, Takuya'
'Sakamaki, Daisuke'
'Seki, Shu'
'Shinokubo, Hiroshi'

_publ_section_title
;
 Enhancing the low-energy absorption band and charge mobility of
 antiaromatic Ni(II) norcorroles by their substituent effects.
;
_journal_issue 6
_journal_name_full 'Chemical communications (Cambridge, England)'
_journal_page_first 1112
_journal_page_last 1115
_journal_paper_doi 10.1039/c6cc09444a
_journal_volume 53
_journal_year 2017
_chemical_formula_sum 'C16.5 H11 N3 Ni0.5'
_chemical_formula_weight 280.64
_chemical_name_systematic
;
 ?
;
_space_group_crystal_system monoclinic
_space_group_IT_number 15
_space_group_name_Hall '-C 2yc'
_space_group_name_H-M_alt 'C 1 2/c 1'
_symmetry_space_group_name_Hall '-C 2yc'
_symmetry_space_group_name_H-M 'C 1 2/c 1'
_atom_sites_solution_hydrogens geom
_audit_creation_method SHELXL-2014
_audit_update_record
;
2016-10-27 deposited with the CCDC.
2016-12-20 downloaded from the CCDC.
;
_cell_angle_alpha 90
_cell_angle_beta 98.370(14)
_cell_angle_gamma 90
_cell_formula_units_Z 8
_cell_length_a 10.7913(16)
_cell_length_b 23.085(4)
_cell_length_c 9.7956(12)
_cell_measurement_reflns_used 2466
_cell_measurement_temperature 93(2)
_cell_measurement_theta_max 30.8280
_cell_measurement_theta_min 2.7280
_cell_volume 2414.3(6)
_computing_cell_refinement 'CrysAlisPro 1.171.38.41 (Rigaku OD, 2015)'
_computing_data_reduction 'CrysAlisPro 1.171.38.41 (Rigaku OD, 2015)'
_computing_structure_refinement 'SHELXL-2014 (Sheldrick, 2014)'
_diffrn_ambient_temperature 93(2)
_diffrn_detector_area_resol_mean 10.4167
_diffrn_measured_fraction_theta_full 0.970
_diffrn_measured_fraction_theta_max 1.000
_diffrn_measurement_device_type 'Bruker D8 QUEST'
_diffrn_measurement_method '\f and \w scans'
_diffrn_radiation_type MoK\a
_diffrn_radiation_wavelength 0.71073
_diffrn_reflns_av_R_equivalents 0.0746
_diffrn_reflns_av_unetI/netI 0.0511
_diffrn_reflns_Laue_measured_fraction_full 0.970
_diffrn_reflns_Laue_measured_fraction_max 1.000
_diffrn_reflns_limit_h_max 11
_diffrn_reflns_limit_h_min -12
_diffrn_reflns_limit_k_max 27
_diffrn_reflns_limit_k_min -26
_diffrn_reflns_limit_l_max 11
_diffrn_reflns_limit_l_min -11
_diffrn_reflns_number 7689
_diffrn_reflns_point_group_measured_fraction_full 0.970
_diffrn_reflns_point_group_measured_fraction_max 1.000
_diffrn_reflns_theta_full 25.242
_diffrn_reflns_theta_max 24.994
_diffrn_reflns_theta_min 2.102
_exptl_absorpt_coefficient_mu 0.842
_exptl_absorpt_correction_T_max 1.00000
_exptl_absorpt_correction_T_min 0.44832
_exptl_absorpt_correction_type multi-scan
_exptl_absorpt_process_details
;
CrysAlisPro 1.171.38.41 (Rigaku Oxford Diffraction, 2015)
Empirical absorption correction using spherical harmonics,
implemented in SCALE3 ABSPACK scaling algorithm.
;
_exptl_crystal_colour black
_exptl_crystal_density_diffrn 1.544
_exptl_crystal_density_method 'not measured'
_exptl_crystal_description needle
_exptl_crystal_F_000 1160
_exptl_crystal_size_max 0.750
_exptl_crystal_size_mid 0.020
_exptl_crystal_size_min 0.020
_refine_diff_density_max 1.264
_refine_diff_density_min -1.341
_refine_diff_density_rms 0.141
_refine_ls_extinction_method none
_refine_ls_goodness_of_fit_ref 1.070
_refine_ls_hydrogen_treatment constr
_refine_ls_matrix_type full
_refine_ls_number_parameters 187
_refine_ls_number_reflns 2129
_refine_ls_number_restraints 0
_refine_ls_restrained_S_all 1.070
_refine_ls_R_factor_all 0.1041
_refine_ls_R_factor_gt 0.0902
_refine_ls_shift/su_max 0.000
_refine_ls_shift/su_mean 0.000
_refine_ls_structure_factor_coef Fsqd
_refine_ls_weighting_details 'w=1/[\s^2^(Fo^2^)+(0.1985P)^2^+2.1688P] where P=(Fo^2^+2Fc^2^)/3'
_refine_ls_weighting_scheme calc
_refine_ls_wR_factor_gt 0.2609
_refine_ls_wR_factor_ref 0.2814
_reflns_Friedel_coverage 0.000
_reflns_number_gt 1647
_reflns_number_total 2129
_reflns_threshold_expression 'I > 2\s(I)'
_cod_data_source_file c6cc09444a2.cif
_cod_data_source_block v160430_a
_cod_depositor_comments 'Adding full bibliography for 7119336--7119340.cif.'
_cod_original_formula_sum 'C16.50 H11 N3 Ni0.50'
_cod_database_code 7119336
_shelx_space_group_comment
;
The symmetry employed for this shelxl refinement is uniquely defined
by the following loop, which should always be used as a source of
symmetry information in preference to the above space-group names.
They are only intended as comments.
;
_shelx_estimated_absorpt_t_min 0.571
_shelx_estimated_absorpt_t_max 0.983
_shelxl_version_number 2014-3

loop_
_space_group_symop_operation_xyz
'x, y, z'
'-x, y, -z+1/2'
'x+1/2, y+1/2, z'
'-x+1/2, y+1/2, -z+1/2'
'-x, -y, -z'
'x, -y, z-1/2'
'-x+1/2, -y+1/2, -z'
'x+1/2, -y+1/2, z-1/2'

loop_
_atom_site_label
_atom_site_type_symbol
_atom_site_fract_x
_atom_site_fract_y
_atom_site_fract_z
_atom_site_U_iso_or_equiv
_atom_site_adp_type
_atom_site_occupancy
_atom_site_site_symmetry_order
_atom_site_calc_flag
_atom_site_refinement_flags_posn
_atom_site_refinement_flags_adp
_atom_site_refinement_flags_occupancy
C1 C 0.5000 0.3349(3) 0.7500 0.0443(18) Uani 1 2 d S T P
C2 C 0.4195(5) 0.3642(2) 0.6449(5) 0.0457(13) Uani 1 1 d . . .
C3 C 0.3292(5) 0.3457(2) 0.5315(5) 0.0458(13) Uani 1 1 d . . .
H1 H 0.3066 0.3067 0.5094 0.055 Uiso 1 1 calc R U .
C4 C 0.2804(5) 0.3941(2) 0.4595(5) 0.0451(13) Uani 1 1 d . . .
H2 H 0.2198 0.3946 0.3787 0.054 Uiso 1 1 calc R U .
C5 C 0.3393(5) 0.4434(2) 0.5311(5) 0.0448(13) Uani 1 1 d . . .
C6 C 0.3393(5) 0.5074(3) 0.5301(5) 0.0463(13) Uani 1 1 d . . .
C7 C 0.2914(5) 0.5568(2) 0.4500(5) 0.0454(13) Uani 1 1 d . . .
H3 H 0.2362 0.5561 0.3651 0.054 Uiso 1 1 calc R U .
C8 C 0.3410(5) 0.6052(2) 0.5200(5) 0.0442(13) Uani 1 1 d . . .
H4 H 0.3250 0.6442 0.4915 0.053 Uiso 1 1 calc R U .
C9 C 0.4209(5) 0.5872(2) 0.6430(5) 0.0447(13) Uani 1 1 d . . .
C10 C 0.5000 0.6160(4) 0.7500 0.0459(18) Uani 1 2 d S T P
C11 C 0.5000 0.2711(3) 0.7500 0.0435(17) Uani 1 2 d S T P
C12 C 0.5133(5) 0.2393(2) 0.6312(5) 0.0462(13) Uani 1 1 d . . .
H5 H 0.5203 0.2594 0.5481 0.055 Uiso 1 1 calc R U .
C13 C 0.5166(5) 0.1803(2) 0.6316(5) 0.0450(13) Uani 1 1 d . . .
H6 H 0.5304 0.1606 0.5500 0.054 Uiso 1 1 calc R U .
C14 C 0.5000 0.1473(3) 0.7500 0.0406(16) Uani 1 2 d S T P
C15 C 0.5314(6) 0.0570(2) 0.6323(5) 0.0550(15) Uani 1 1 d . . .
H7 H 0.4687 0.0649 0.5516 0.082 Uiso 1 1 calc R U .
H8 H 0.5326 0.0154 0.6526 0.082 Uiso 1 1 calc R U .
H9 H 0.6142 0.0691 0.6131 0.082 Uiso 1 1 calc R U .
C16 C 0.5000 0.6803(4) 0.7500 0.0457(18) Uani 1 2 d S T P
C17 C 0.6126(5) 0.7111(2) 0.7689(5) 0.0452(13) Uani 1 1 d . . .
H10 H 0.6898 0.6907 0.7829 0.054 Uiso 1 1 calc R U .
C18 C 0.6130(5) 0.7706(2) 0.7676(5) 0.0460(13) Uani 1 1 d . . .
H11 H 0.6901 0.7911 0.7786 0.055 Uiso 1 1 calc R U .
C19 C 0.5000 0.8006(3) 0.7500 0.0455(18) Uani 1 2 d S T P
C20 C 0.5000 0.8631(4) 0.7500 0.0492(19) Uani 1 2 d S T P
N1 N 0.4191(4) 0.42341(17) 0.6392(4) 0.0426(11) Uani 1 1 d . . .
N2 N 0.4155(4) 0.52836(17) 0.6419(4) 0.0433(12) Uani 1 1 d . . .
N3 N 0.5000 0.0888(3) 0.7500 0.0466(15) Uani 1 2 d S T P
N4 N 0.5000 0.9124(3) 0.7500 0.0602(18) Uani 1 2 d S T P
Ni1 Ni 0.5000 0.47574(4) 0.7500 0.0451(5) Uani 1 2 d S T P

loop_
_atom_site_aniso_label
_atom_site_aniso_U_11
_atom_site_aniso_U_22
_atom_site_aniso_U_33
_atom_site_aniso_U_23
_atom_site_aniso_U_13
_atom_site_aniso_U_12
C1 0.073(5) 0.040(4) 0.026(3) 0.000 0.025(3) 0.000
C2 0.070(3) 0.048(3) 0.023(3) -0.001(2) 0.019(2) 0.000(3)
C3 0.076(3) 0.038(3) 0.027(2) -0.005(2) 0.020(2) -0.005(3)
C4 0.061(3) 0.050(3) 0.025(2) 0.001(2) 0.011(2) -0.004(2)
C5 0.067(3) 0.048(3) 0.024(2) 0.000(2) 0.020(2) -0.002(3)
C6 0.065(3) 0.048(3) 0.029(3) -0.005(2) 0.018(2) -0.002(3)
C7 0.066(3) 0.049(3) 0.023(2) -0.002(2) 0.012(2) 0.000(3)
C8 0.068(3) 0.041(3) 0.026(2) 0.005(2) 0.015(2) 0.003(2)
C9 0.070(3) 0.043(3) 0.024(3) 0.004(2) 0.016(2) 0.003(3)
C10 0.069(5) 0.044(4) 0.029(4) 0.000 0.021(3) 0.000
C11 0.067(5) 0.042(4) 0.026(3) 0.000 0.019(3) 0.000
C12 0.073(3) 0.042(3) 0.026(3) 0.005(2) 0.015(2) -0.005(2)
C13 0.075(4) 0.040(3) 0.023(2) -0.002(2) 0.018(2) -0.001(2)
C14 0.056(4) 0.041(4) 0.026(3) 0.000 0.010(3) 0.000
C15 0.092(4) 0.040(3) 0.037(3) -0.002(2) 0.023(3) 0.003(3)
C16 0.071(5) 0.047(4) 0.021(3) 0.000 0.016(3) 0.000
C17 0.070(3) 0.042(3) 0.025(2) 0.002(2) 0.013(2) 0.002(2)
C18 0.073(3) 0.048(3) 0.019(2) 0.000(2) 0.014(2) -0.005(3)
C19 0.081(5) 0.039(4) 0.018(3) 0.000 0.012(3) 0.000
C20 0.080(5) 0.040(5) 0.028(4) 0.000 0.009(3) 0.000
N1 0.072(3) 0.034(2) 0.024(2) 0.0037(17) 0.016(2) 0.002(2)
N2 0.069(3) 0.040(3) 0.023(2) -0.0022(17) 0.014(2) -0.0044(19)
N3 0.076(4) 0.039(3) 0.028(3) 0.000 0.019(3) 0.000
N4 0.087(5) 0.050(5) 0.041(4) 0.000 0.001(3) 0.000
Ni1 0.0738(8) 0.0360(7) 0.0261(7) 0.000 0.0095(5) 0.000

loop_
_atom_type_symbol
_atom_type_description
_atom_type_scat_dispersion_real
_atom_type_scat_dispersion_imag
_atom_type_scat_source
C C 0.0033 0.0016 'International Tables Vol C Tables 4.2.6.8 and 6.1.1.4'
H H 0.0000 0.0000 'International Tables Vol C Tables 4.2.6.8 and 6.1.1.4'
N N 0.0061 0.0033 'International Tables Vol C Tables 4.2.6.8 and 6.1.1.4'
Ni Ni 0.3393 1.1124 'International Tables Vol C Tables 4.2.6.8 and 6.1.1.4'

loop_
_geom_angle_atom_site_label_1
_geom_angle_atom_site_label_2
_geom_angle_atom_site_label_3
_geom_angle
_geom_angle_site_symmetry_1
_geom_angle_site_symmetry_3
C2 C1 C2 123.0(7) . 2_656
C2 C1 C11 118.5(4) . .
C2 C1 C11 118.5(4) 2_656 .
N1 C2 C1 120.2(5) . .
N1 C2 C3 105.6(5) . .
C1 C2 C3 134.1(5) . .
C4 C3 C2 108.7(5) . .
C4 C3 H1 125.7 . .
C2 C3 H1 125.7 . .
C3 C4 C5 106.3(5) . .
C3 C4 H2 126.8 . .
C5 C4 H2 126.8 . .
N1 C5 C4 107.5(5) . .
N1 C5 C6 110.3(4) . .
C4 C5 C6 142.1(5) . .
N2 C6 C7 106.5(5) . .
N2 C6 C5 110.6(5) . .
C7 C6 C5 142.8(5) . .
C8 C7 C6 106.8(5) . .
C8 C7 H3 126.6 . .
C6 C7 H3 126.6 . .
C7 C8 C9 108.9(5) . .
C7 C8 H4 125.5 . .
C9 C8 H4 125.5 . .
N2 C9 C10 119.6(5) . .
N2 C9 C8 105.2(5) . .
C10 C9 C8 135.1(5) . .
C9 C10 C9 124.1(8) . 2_656
C9 C10 C16 117.9(4) . .
C9 C10 C16 117.9(4) 2_656 .
C12 C11 C12 116.7(7) 2_656 .
C12 C11 C1 121.7(3) 2_656 .
C12 C11 C1 121.7(3) . .
C13 C12 C11 121.9(5) . .
C13 C12 H5 119.0 . .
C11 C12 H5 119.0 . .
C12 C13 C14 122.1(5) . .
C12 C13 H6 118.9 . .
C14 C13 H6 118.9 . .
N3 C14 C13 122.5(3) . .
N3 C14 C13 122.5(3) . 2_656
C13 C14 C13 115.1(7) . 2_656
N3 C15 H7 109.5 . .
N3 C15 H8 109.5 . .
H7 C15 H8 109.5 . .
N3 C15 H9 109.5 . .
H7 C15 H9 109.5 . .
H8 C15 H9 109.5 . .
C17 C16 C17 118.7(7) . 2_656
C17 C16 C10 120.6(4) . .
C17 C16 C10 120.6(4) 2_656 .
C18 C17 C16 120.8(6) . .
C18 C17 H10 119.6 . .
C16 C17 H10 119.6 . .
C17 C18 C19 119.6(5) . .
C17 C18 H11 120.2 . .
C19 C18 H11 120.2 . .
C18 C19 C18 120.3(7) 2_656 .
C18 C19 C20 119.9(3) 2_656 .
C18 C19 C20 119.9(3) . .
N4 C20 C19 180.0 . .
C5 N1 C2 111.8(5) . .
C5 N1 Ni1 116.8(4) . .
C2 N1 Ni1 131.3(4) . .
C6 N2 C9 112.5(5) . .
C6 N2 Ni1 115.8(4) . .
C9 N2 Ni1 131.4(4) . .
C14 N3 C15 120.5(3) . .
C14 N3 C15 120.5(3) . 2_656
C15 N3 C15 119.0(6) . 2_656
N1 Ni1 N1 93.7(3) . 2_656
N1 Ni1 N2 86.4(2) . .
N1 Ni1 N2 178.37(17) 2_656 .
N1 Ni1 N2 178.37(17) . 2_656
N1 Ni1 N2 86.4(2) 2_656 2_656
N2 Ni1 N2 93.6(3) . 2_656

loop_
_geom_bond_atom_site_label_1
_geom_bond_atom_site_label_2
_geom_bond_distance
_geom_bond_site_symmetry_2
C1 C2 1.419(7) .
C1 C2 1.419(7) 2_656
C1 C11 1.471(11) .
C2 N1 1.368(7) .
C2 C3 1.431(8) .
C3 C4 1.385(8) .
C3 H1 0.9500 .
C4 C5 1.436(8) .
C4 H2 0.9500 .
C5 N1 1.345(7) .
C5 C6 1.477(9) .
C6 N2 1.359(7) .
C6 C7 1.437(8) .
C7 C8 1.379(8) .
C7 H3 0.9500 .
C8 C9 1.437(7) .
C8 H4 0.9500 .
C9 N2 1.360(6) .
C9 C10 1.417(7) .
C10 C9 1.417(7) 2_656
C10 C16 1.485(11) .
C11 C12 1.401(6) 2_656
C11 C12 1.401(6) .
C12 C13 1.362(7) .
C12 H5 0.9500 .
C13 C14 1.421(6) .
C13 H6 0.9500 .
C14 N3 1.349(10) .
C14 C13 1.421(6) 2_656
C15 N3 1.448(6) .
C15 H7 0.9800 .
C15 H8 0.9800 .
C15 H9 0.9800 .
C16 C17 1.397(7) .
C16 C17 1.397(7) 2_656
C17 C18 1.372(7) .
C17 H10 0.9500 .
C18 C19 1.391(7) .
C18 H11 0.9500 .
C19 C18 1.391(7) 2_656
C19 C20 1.444(11) .
C20 N4 1.137(10) .
N1 Ni1 1.767(4) .
N2 Ni1 1.774(4) .
N3 C15 1.448(6) 2_656
Ni1 N1 1.767(4) 2_656
Ni1 N2 1.774(5) 2_656

loop_
_geom_torsion_atom_site_label_1
_geom_torsion_atom_site_label_2
_geom_torsion_atom_site_label_3
_geom_torsion_atom_site_label_4
_geom_torsion
_geom_torsion_site_symmetry_1
_geom_torsion_site_symmetry_4
C2 C1 C2 N1 1.7(3) 2_656 .
C11 C1 C2 N1 -178.3(3) . .
C2 C1 C2 C3 -178.3(6) 2_656 .
C11 C1 C2 C3 1.7(6) . .
N1 C2 C3 C4 1.6(5) . .
C1 C2 C3 C4 -178.3(4) . .
C2 C3 C4 C5 -1.2(5) . .
C3 C4 C5 N1 0.4(5) . .
C3 C4 C5 C6 -176.6(6) . .
N1 C5 C6 N2 -2.7(5) . .
C4 C5 C6 N2 174.2(6) . .
N1 C5 C6 C7 173.6(6) . .
C4 C5 C6 C7 -9.5(11) . .
N2 C6 C7 C8 -0.7(5) . .
C5 C6 C7 C8 -177.1(6) . .
C6 C7 C8 C9 0.6(5) . .
C7 C8 C9 N2 -0.2(5) . .
C7 C8 C9 C10 176.6(5) . .
N2 C9 C10 C9 2.0(3) . 2_656
C8 C9 C10 C9 -174.4(6) . 2_656
N2 C9 C10 C16 -178.0(3) . .
C8 C9 C10 C16 5.6(6) . .
C2 C1 C11 C12 -129.6(4) . 2_656
C2 C1 C11 C12 50.4(4) 2_656 2_656
C2 C1 C11 C12 50.4(4) . .
C2 C1 C11 C12 -129.6(4) 2_656 .
C12 C11 C12 C13 -1.7(4) 2_656 .
C1 C11 C12 C13 178.3(4) . .
C11 C12 C13 C14 3.4(8) . .
C12 C13 C14 N3 178.3(4) . .
C12 C13 C14 C13 -1.7(4) . 2_656
C9 C10 C16 C17 -132.8(3) . .
C9 C10 C16 C17 47.2(3) 2_656 .
C9 C10 C16 C17 47.2(3) . 2_656
C9 C10 C16 C17 -132.8(3) 2_656 2_656
C17 C16 C17 C18 -0.7(3) 2_656 .
C10 C16 C17 C18 179.3(3) . .
C16 C17 C18 C19 1.3(6) . .
C17 C18 C19 C18 -0.7(3) . 2_656
C17 C18 C19 C20 179.3(3) . .
C4 C5 N1 C2 0.7(5) . .
C6 C5 N1 C2 178.7(4) . .
C4 C5 N1 Ni1 -177.4(3) . .
C6 C5 N1 Ni1 0.6(5) . .
C1 C2 N1 C5 178.5(4) . .
C3 C2 N1 C5 -1.4(6) . .
C1 C2 N1 Ni1 -3.7(7) . .
C3 C2 N1 Ni1 176.3(3) . .
C7 C6 N2 C9 0.6(6) . .
C5 C6 N2 C9 178.3(4) . .
C7 C6 N2 Ni1 -173.9(3) . .
C5 C6 N2 Ni1 3.8(5) . .
C10 C9 N2 C6 -177.6(4) . .
C8 C9 N2 C6 -0.3(6) . .
C10 C9 N2 Ni1 -4.3(7) . .
C8 C9 N2 Ni1 173.1(4) . .
C13 C14 N3 C15 7.1(4) . .
C13 C14 N3 C15 -172.9(4) 2_656 .
C13 C14 N3 C15 -172.9(4) . 2_656
C13 C14 N3 C15 7.1(4) 2_656 2_656
C5 N1 Ni1 N1 179.6(4) . 2_656
C2 N1 Ni1 N1 1.9(4) . 2_656
C5 N1 Ni1 N2 1.2(4) . .
C2 N1 Ni1 N2 -176.5(5) . .
C6 N2 Ni1 N1 -3.0(4) . .
C9 N2 Ni1 N1 -176.1(5) . .
C6 N2 Ni1 N2 175.4(5) . 2_656
C9 N2 Ni1 N2 2.2(4) . 2_656
